data_7112185
loop_
_publ_author_name
'Takashi Takeda'
'Yasuto Uchimura'
'Hidetoshi Kawai'
'Ryo Katoono'
'Kenshu Fujiwara'
'Takanori Suzuki'

_publ_section_title
;
 Preparation and structure of acenaphthylene-1,2-diyldi(9-acridine)
 derivatives with a long C[double bond, length as m-dash]C bond
;
_journal_name_full Chem.Commun.
_journal_page_first 3924
_journal_paper_doi 10.1039/C3CC49573F
_journal_volume 50
_journal_year 2014
_chemical_formula_moiety 'C38 H22 N2'
_chemical_formula_sum 'C38 H22 N2'
_chemical_formula_weight 506.61
_space_group_IT_number 15
_symmetry_cell_setting monoclinic
_symmetry_Int_Tables_number 15
_symmetry_space_group_name_Hall '-C 2yc'
_symmetry_space_group_name_H-M 'C 1 2/c 1'
_atom_sites_solution_hydrogens geom
_atom_sites_solution_primary direct
_atom_sites_solution_secondary difmap
_cell_angle_alpha 90.0000
_cell_angle_beta 117.095(6)
_cell_angle_gamma 90.0000
_cell_formula_units_Z 4
_cell_length_a 16.181(9)
_cell_length_b 10.378(5)
_cell_length_c 17.045(9)
_cell_measurement_reflns_used 3120
_cell_measurement_temperature 150
_cell_measurement_theta_max 29.22
_cell_measurement_theta_min 2.42
_cell_volume 2548(2)
_computing_cell_refinement CrystalClear
_computing_data_collection 'CrystalClear (Rigaku Inc., 2008)'
_computing_data_reduction CrystalClear
_computing_molecular_graphics 'CrystalStructure 4.0'
_computing_publication_material 'CrystalStructure 4.0 (Rigaku, 2010)'
_computing_structure_refinement 'SHELXL97 (Sheldrick, 2008)'
_computing_structure_solution 'SIR2004 (Burla, et al., 2005)'
_diffrn_ambient_temperature 150
_diffrn_detector_area_resol_mean 7.314
_diffrn_measured_fraction_theta_full 0.989
_diffrn_measured_fraction_theta_max 0.989
_diffrn_measurement_device_type 'Rigaku Mercury70'
_diffrn_measurement_method \w
_diffrn_radiation_type 'Mo K\a'
_diffrn_radiation_wavelength 0.71075
_diffrn_reflns_av_R_equivalents 0.0479
_diffrn_reflns_limit_h_max 13
_diffrn_reflns_limit_h_min -20
_diffrn_reflns_limit_k_max 13
_diffrn_reflns_limit_k_min -12
_diffrn_reflns_limit_l_max 21
_diffrn_reflns_limit_l_min -21
_diffrn_reflns_number 9875
_diffrn_reflns_theta_full 27.00
_diffrn_reflns_theta_max 27.00
_diffrn_standards_number 0
_exptl_absorpt_coefficient_mu 0.077
_exptl_absorpt_correction_T_max 0.992
_exptl_absorpt_correction_T_min 0.761
_exptl_absorpt_correction_type multi-scan
_exptl_absorpt_process_details 'REQAB (Rigaku, 1998)'
_exptl_crystal_colour orange
_exptl_crystal_density_diffrn 1.320
_exptl_crystal_density_method 'not measured'
_exptl_crystal_description platelet
_exptl_crystal_F_000 1056.00
_exptl_crystal_size_max 0.500
_exptl_crystal_size_mid 0.200
_exptl_crystal_size_min 0.100
_refine_diff_density_max 0.220
_refine_diff_density_min -0.250
_refine_ls_extinction_method none
_refine_ls_goodness_of_fit_ref 0.990
_refine_ls_hydrogen_treatment constr
_refine_ls_number_parameters 182
_refine_ls_number_reflns 2769
_refine_ls_number_restraints 0
_refine_ls_R_factor_gt 0.0566
_refine_ls_shift/su_max 0.000
_refine_ls_structure_factor_coef Fsqd
_refine_ls_weighting_details 'w = 1/[\s^2^(Fo^2^)+(0.1000P)^2^+0.0000P] where P=(Fo^2^+2Fc^2^)/3'
_refine_ls_weighting_scheme calc
_refine_ls_wR_factor_ref 0.1665
_reflns_number_gt 1965
_reflns_number_total 2769
_reflns_threshold_expression F^2^>2.0\s(F^2^)
_cod_data_source_file c3cc49573f.txt
_cod_data_source_block 130606r
_cod_original_cell_volume 2548(3)
_cod_database_code 7112185

loop_
_symmetry_equiv_pos_site_id
_symmetry_equiv_pos_as_xyz
1 +X,+Y,+Z
2 -X,+Y,1/2-Z
3 -X,-Y,-Z
4 +X,-Y,1/2+Z
5 1/2+X,1/2+Y,+Z
6 1/2-X,1/2+Y,1/2-Z
7 1/2-X,1/2-Y,-Z
8 1/2+X,1/2-Y,1/2+Z

loop_
_atom_site_label
_atom_site_type_symbol
_atom_site_fract_x
_atom_site_fract_y
_atom_site_fract_z
_atom_site_U_iso_or_equiv
_atom_site_adp_type
_atom_site_occupancy
_atom_site_symmetry_multiplicity
_atom_site_calc_flag
_atom_site_refinement_flags
N1 N 0.30487(9) 0.07962(14) 0.05971(8) 0.0271(4) Uani 1.0 8 d .
C1 C 0.46149(10) 0.40972(16) 0.20933(10) 0.0227(4) Uani 1.0 8 d .
C2 C 0.43576(11) 0.54435(17) 0.18126(10) 0.0238(4) Uani 1.0 8 d .
C3 C 0.36765(11) 0.60472(18) 0.10834(10) 0.0275(4) Uani 1.0 8 d .
C4 C 0.36687(12) 0.74152(19) 0.10667(11) 0.0322(5) Uani 1.0 8 d .
C5 C 0.42983(12) 0.81569(18) 0.17422(11) 0.0316(5) Uani 1.0 8 d .
C6 C 0.5000 0.7557(2) 0.2500 0.0269(6) Uani 1.0 4 d .
C7 C 0.5000 0.6223(2) 0.2500 0.0242(6) Uani 1.0 4 d .
C8 C 0.40833(11) 0.29582(16) 0.15796(10) 0.0221(4) Uani 1.0 8 d .
C9 C 0.35657(11) 0.22060(16) 0.18855(9) 0.0231(4) Uani 1.0 8 d .
C10 C 0.35080(12) 0.24735(17) 0.26794(10) 0.0274(5) Uani 1.0 8 d .
C11 C 0.29825(13) 0.17381(18) 0.29354(11) 0.0327(5) Uani 1.0 8 d .
C12 C 0.24766(13) 0.06675(18) 0.24165(11) 0.0349(5) Uani 1.0 8 d .
C13 C 0.25125(12) 0.03756(17) 0.16589(11) 0.0305(5) Uani 1.0 8 d .
C14 C 0.30484(11) 0.11323(17) 0.13614(10) 0.0245(4) Uani 1.0 8 d .
C15 C 0.35386(11) 0.15243(17) 0.03059(10) 0.0252(4) Uani 1.0 8 d .
C16 C 0.35436(13) 0.11525(19) -0.04945(11) 0.0335(5) Uani 1.0 8 d .
C17 C 0.40131(14) 0.18412(19) -0.08375(11) 0.0386(5) Uani 1.0 8 d .
C18 C 0.45156(13) 0.2962(2) -0.03927(11) 0.0352(5) Uani 1.0 8 d .
C19 C 0.45394(12) 0.33436(17) 0.03789(10) 0.0293(5) Uani 1.0 8 d .
C20 C 0.40623(11) 0.26381(16) 0.07652(9) 0.0238(4) Uani 1.0 8 d .
H3 H 0.3227 0.5563 0.0607 0.0330 Uiso 1.0 8 calc R
H4 H 0.3206 0.7838 0.0564 0.0387 Uiso 1.0 8 calc R
H5 H 0.4263 0.9070 0.1702 0.0380 Uiso 1.0 8 calc R
H10 H 0.3844 0.3181 0.3035 0.0329 Uiso 1.0 8 calc R
H11 H 0.2951 0.1938 0.3465 0.0392 Uiso 1.0 8 calc R
H12 H 0.2112 0.0156 0.2603 0.0419 Uiso 1.0 8 calc R
H13 H 0.2175 -0.0345 0.1321 0.0365 Uiso 1.0 8 calc R
H16 H 0.3211 0.0405 -0.0795 0.0402 Uiso 1.0 8 calc R
H17 H 0.4007 0.1577 -0.1374 0.0464 Uiso 1.0 8 calc R
H18 H 0.4838 0.3449 -0.0639 0.0423 Uiso 1.0 8 calc R
H19 H 0.4880 0.4093 0.0666 0.0351 Uiso 1.0 8 calc R

loop_
_atom_site_aniso_label
_atom_site_aniso_U_11
_atom_site_aniso_U_22
_atom_site_aniso_U_33
_atom_site_aniso_U_12
_atom_site_aniso_U_13
_atom_site_aniso_U_23
N1 0.0314(7) 0.0221(9) 0.0270(7) -0.0008(6) 0.0124(6) -0.0006(6)
C1 0.0259(8) 0.0193(9) 0.0268(7) 0.0000(7) 0.0156(7) -0.0002(7)
C2 0.0259(8) 0.0211(10) 0.0277(8) 0.0008(7) 0.0152(7) 0.0012(7)
C3 0.0265(8) 0.0262(10) 0.0303(8) -0.0004(7) 0.0134(7) 0.0021(7)
C4 0.0275(9) 0.0311(12) 0.0348(9) 0.0038(8) 0.0113(8) 0.0082(8)
C5 0.0321(9) 0.0190(10) 0.0439(10) 0.0048(8) 0.0173(8) 0.0038(7)
C6 0.0298(12) 0.0201(14) 0.0348(12) 0.0000 0.0181(10) 0.0000
C7 0.0240(11) 0.0223(14) 0.0292(11) 0.0000 0.0147(10) 0.0000
C8 0.0233(8) 0.0166(9) 0.0253(8) 0.0033(7) 0.0100(7) 0.0009(6)
C9 0.0259(8) 0.0173(9) 0.0251(8) 0.0036(7) 0.0107(7) 0.0020(7)
C10 0.0303(9) 0.0240(11) 0.0279(8) -0.0002(7) 0.0132(7) 0.0000(7)
C11 0.0412(10) 0.0314(12) 0.0316(9) -0.0013(8) 0.0219(8) 0.0008(7)
C12 0.0413(10) 0.0310(12) 0.0382(9) -0.0077(9) 0.0231(8) 0.0035(8)
C13 0.0345(9) 0.0209(10) 0.0359(9) -0.0064(7) 0.0160(8) -0.0001(7)
C14 0.0268(8) 0.0194(10) 0.0259(8) 0.0006(7) 0.0107(7) 0.0013(7)
C15 0.0257(8) 0.0218(10) 0.0270(8) 0.0016(7) 0.0110(7) 0.0011(7)
C16 0.0390(10) 0.0311(12) 0.0309(9) -0.0055(8) 0.0164(8) -0.0090(8)
C17 0.0483(11) 0.0435(13) 0.0321(9) -0.0024(10) 0.0252(9) -0.0060(8)
C18 0.0422(10) 0.0378(12) 0.0335(9) -0.0027(9) 0.0240(8) 0.0032(8)
C19 0.0316(9) 0.0256(11) 0.0306(9) -0.0013(8) 0.0142(8) 0.0009(7)
C20 0.0259(8) 0.0207(10) 0.0248(8) 0.0032(7) 0.0115(7) 0.0025(7)

loop_
_atom_type_symbol
_atom_type_description
_atom_type_scat_dispersion_real
_atom_type_scat_dispersion_imag
_atom_type_scat_source
C C 0.0033 0.0016
;
International Tables for Crystallography
(1992, Vol. C, Tables 4.2.6.8 and 6.1.1.4)
;
H H 0.0000 0.0000
;
International Tables for Crystallography
(1992, Vol. C, Table 6.1.1.4)
;
N N 0.0061 0.0033
;
International Tables for Crystallography
(1992, Vol. C, Tables 4.2.6.8 and 6.1.1.4)
;

loop_
_geom_angle_atom_site_label_1
_geom_angle_atom_site_label_2
_geom_angle_atom_site_label_3
_geom_angle
_geom_angle_publ_flag
_geom_angle_site_symmetry_1
_geom_angle_site_symmetry_3
C14 N1 C15 118.12(15) yes . .
C1 C1 C2 108.58(14) yes 2_655 .
C1 C1 C8 127.35(15) yes 2_655 .
C2 C1 C8 124.01(12) yes . .
C1 C2 C3 135.59(15) yes . .
C1 C2 C7 106.32(13) yes . .
C3 C2 C7 118.09(17) yes . .
C2 C3 C4 117.91(14) yes . .
C3 C4 C5 123.16(15) yes . .
C4 C5 C6 119.87(18) yes . .
C5 C6 C5 127.89(19) yes . 2_655
C5 C6 C7 116.05(11) yes . .
C5 C6 C7 116.05(11) yes 2_655 .
C2 C7 C2 110.19(17) yes . 2_655
C2 C7 C6 124.91(10) yes . .
C2 C7 C6 124.91(10) yes 2_655 .
C1 C8 C9 120.28(17) yes . .
C1 C8 C20 120.89(17) yes . .
C9 C8 C20 118.79(15) yes . .
C8 C9 C10 123.44(15) yes . .
C8 C9 C14 118.48(17) yes . .
C10 C9 C14 118.06(18) yes . .
C9 C10 C11 121.22(16) yes . .
C10 C11 C12 120.5(2) yes . .
C11 C12 C13 120.3(2) yes . .
C12 C13 C14 120.96(16) yes . .
N1 C14 C9 123.05(18) yes . .
N1 C14 C13 118.01(15) yes . .
C9 C14 C13 118.94(17) yes . .
N1 C15 C16 117.67(16) yes . .
N1 C15 C20 123.52(17) yes . .
C16 C15 C20 118.80(18) yes . .
C15 C16 C17 121.37(17) yes . .
C16 C17 C18 119.9(2) yes . .
C17 C18 C19 120.8(2) yes . .
C18 C19 C20 121.07(17) yes . .
C8 C20 C15 117.97(17) yes . .
C8 C20 C19 123.91(15) yes . .
C15 C20 C19 118.11(16) yes . .
C2 C3 H3 121.041 no . .
C4 C3 H3 121.044 no . .
C3 C4 H4 118.420 no . .
C5 C4 H4 118.423 no . .
C4 C5 H5 120.063 no . .
C6 C5 H5 120.064 no . .
C9 C10 H10 119.392 no . .
C11 C10 H10 119.385 no . .
C10 C11 H11 119.756 no . .
C12 C11 H11 119.759 no . .
C11 C12 H12 119.832 no . .
C13 C12 H12 119.832 no . .
C12 C13 H13 119.521 no . .
C14 C13 H13 119.524 no . .
C15 C16 H16 119.311 no . .
C17 C16 H16 119.315 no . .
C16 C17 H17 120.073 no . .
C18 C17 H17 120.072 no . .
C17 C18 H18 119.616 no . .
C19 C18 H18 119.622 no . .
C18 C19 H19 119.463 no . .
C20 C19 H19 119.469 no . .

loop_
_geom_bond_atom_site_label_1
_geom_bond_atom_site_label_2
_geom_bond_distance
_geom_bond_publ_flag
_geom_bond_site_symmetry_2
N1 C14 1.349(3) yes .
N1 C15 1.343(3) yes .
C1 C1 1.3789(19) yes 2_655
C1 C2 1.474(3) yes .
C1 C8 1.489(3) yes .
C2 C3 1.380(2) yes .
C2 C7 1.414(2) yes .
C3 C4 1.420(3) yes .
C4 C5 1.374(3) yes .
C5 C6 1.4175(19) yes .
C6 C7 1.384(3) yes .
C8 C9 1.407(3) yes .
C8 C20 1.413(3) yes .
C9 C10 1.426(3) yes .
C9 C14 1.435(3) yes .
C10 C11 1.354(3) yes .
C11 C12 1.424(3) yes .
C12 C13 1.353(3) yes .
C13 C14 1.423(3) yes .
C15 C16 1.421(3) yes .
C15 C20 1.436(3) yes .
C16 C17 1.354(4) yes .
C17 C18 1.424(3) yes .
C18 C19 1.357(3) yes .
C19 C20 1.424(3) yes .
C3 H3 0.950 no .
C4 H4 0.950 no .
C5 H5 0.950 no .
C10 H10 0.950 no .
C11 H11 0.950 no .
C12 H12 0.950 no .
C13 H13 0.950 no .
C16 H16 0.950 no .
C17 H17 0.950 no .
C18 H18 0.950 no .
C19 H19 0.950 no .

loop_
_geom_contact_atom_site_label_1
_geom_contact_atom_site_label_2
_geom_contact_distance
_geom_contact_publ_flag
_geom_contact_site_symmetry_2
N1 C8 2.844(3) no .
C1 C9 3.299(3) no 2_655
C1 C10 2.945(3) no .
C1 C10 3.338(3) no 2_655
C1 C19 2.973(3) no .
C2 C5 2.818(3) no .
C2 C19 3.386(3) no .
C2 C20 3.334(3) no .
C3 C6 2.857(2) no .
C3 C8 3.304(3) no .
C3 C19 3.576(3) no .
C4 C7 2.710(2) no .
C8 C8 3.189(3) no 2_655
C8 C9 3.586(3) no 2_655
C8 C10 3.543(4) no 2_655
C9 C12 2.815(3) no .
C9 C15 2.765(3) no .
C10 C13 2.794(3) no .
C10 C19 3.497(3) no 2_655
C11 C14 2.805(4) no .
C14 C16 3.600(4) no .
C14 C20 2.772(3) no .
C15 C18 2.803(4) no .
C16 C19 2.792(3) no .
C17 C20 2.820(3) no .
N1 C3 3.518(3) no 7_555
N1 C5 3.436(3) no 1_545
N1 C20 3.532(3) no 7_555
C3 N1 3.518(3) no 7_555
C5 N1 3.436(3) no 1_565
C5 C14 3.585(3) no 1_565
C9 C16 3.578(3) no 7_555
C13 C18 3.457(3) no 7_555
C14 C5 3.585(3) no 1_545
C16 C9 3.578(3) no 7_555
C18 C13 3.457(3) no 7_555
C20 N1 3.532(3) no 7_555
N1 H13 2.5513 no .
N1 H16 2.5360 no .
C1 H3 2.9308 no .
C1 H10 2.6195 no .
C1 H10 2.7688 no 2_655
C1 H19 2.6557 no .
C1 H19 3.5230 no 2_655
C2 H4 3.2500 no .
C2 H10 3.4821 no .
C2 H19 2.8287 no .
C3 H5 3.3078 no .
C3 H19 3.1098 no .
C5 H3 3.3075 no .
C5 H5 2.7799 no 2_655
C6 H4 3.2670 no .
C6 H4 3.2670 no 2_655
C6 H5 2.0642 no 2_655
C7 H3 3.2674 no .
C7 H3 3.2674 no 2_655
C7 H5 3.2442 no .
C7 H5 3.2442 no 2_655
C8 H3 3.1432 no .
C8 H10 2.6898 no .
C8 H10 3.1183 no 2_655
C8 H19 2.7022 no .
C9 H11 3.2794 no .
C9 H13 3.3201 no .
C10 H12 3.2616 no .
C10 H19 3.2989 no 2_655
C11 H13 3.2678 no .
C12 H10 3.2691 no .
C13 H11 3.2589 no .
C14 H10 3.3125 no .
C14 H12 3.2748 no .
C15 H17 3.2788 no .
C15 H19 3.3136 no .
C16 H18 3.2551 no .
C17 H19 3.2745 no .
C18 H16 3.2635 no .
C19 H3 3.2740 no .
C19 H10 2.7810 no 2_655
C19 H17 3.2684 no .
C20 H3 3.2833 no .
C20 H10 3.1083 no 2_655
C20 H16 3.3170 no .
C20 H18 3.2784 no .
H3 H4 2.3620 no .
H3 H19 3.0407 no .
H4 H5 2.3020 no .
H5 H5 2.6798 no 2_655
H10 H11 2.2918 no .
H10 H19 2.4279 no 2_655
H11 H12 2.3679 no .
H12 H13 2.2939 no .
H16 H17 2.2955 no .
H17 H18 2.3696 no .
H18 H19 2.2940 no .
N1 H3 2.5699 no 7_555
N1 H4 3.0831 no 1_545
N1 H5 2.6917 no 1_545
C1 H12 3.2557 no 6_555
C2 H12 2.9822 no 6_555
C2 H18 3.0643 no 3_665
C3 H4 3.2728 no 7_565
C3 H11 3.1985 no 6_555
C3 H12 3.1779 no 6_555
C3 H16 3.2360 no 7_555
C3 H18 2.8783 no 3_665
C4 H4 3.0524 no 7_565
C4 H11 3.1078 no 6_555
C4 H13 3.5191 no 1_565
C4 H18 2.9631 no 3_665
C5 H13 3.5337 no 1_565
C5 H17 3.0916 no 3_665
C5 H17 3.4628 no 4_565
C5 H18 3.2651 no 3_665
C6 H17 3.1439 no 3_665
C6 H17 3.1439 no 4_565
C6 H18 3.4610 no 3_665
C6 H18 3.4610 no 4_565
C7 H12 3.5199 no 5_555
C7 H12 3.5199 no 6_555
C7 H18 3.3174 no 3_665
C7 H18 3.3174 no 4_565
C9 H5 3.5051 no 1_545
C9 H12 3.4931 no 6_555
C10 H12 2.9232 no 6_555
C10 H13 3.3120 no 6_555
C11 H13 3.3365 no 6_555
C11 H16 3.0065 no 4_555
C11 H17 3.5640 no 7_555
C12 H10 3.2128 no 6_545
C12 H16 2.9402 no 4_555
C12 H17 3.3406 no 4_555
C13 H5 3.1113 no 1_545
C13 H10 3.3648 no 6_545
C13 H18 3.5988 no 7_555
C14 H3 3.5081 no 7_555
C14 H5 2.7826 no 1_545
C15 H3 3.3502 no 7_555
C15 H5 3.3135 no 1_545
C16 H3 3.3030 no 7_555
C16 H11 3.5779 no 4_554
C16 H12 3.2986 no 4_554
C18 H13 3.4868 no 7_555
C18 H19 3.3055 no 3_665
C19 H18 3.4474 no 3_665
C19 H19 3.5575 no 3_665
H3 N1 2.5699 no 7_555
H3 C14 3.5081 no 7_555
H3 C15 3.3502 no 7_555
H3 C16 3.3030 no 7_555
H3 H4 2.8109 no 7_565
H3 H11 3.3038 no 6_555
H3 H12 3.3624 no 6_555
H3 H13 3.0543 no 7_555
H3 H16 2.6833 no 7_555
H3 H18 3.2722 no 3_665
H4 N1 3.0831 no 1_565
H4 C3 3.2728 no 7_565
H4 C4 3.0524 no 7_565
H4 H3 2.8109 no 7_565
H4 H4 2.3255 no 7_565
H4 H11 3.4182 no 4_564
H4 H11 3.1522 no 6_555
H4 H13 3.1558 no 1_565
H4 H16 3.5334 no 1_565
H4 H18 3.3840 no 3_665
H5 N1 2.6917 no 1_565
H5 C9 3.5051 no 1_565
H5 C13 3.1113 no 1_565
H5 C14 2.7826 no 1_565
H5 C15 3.3135 no 1_565
H5 H13 3.1952 no 1_565
H5 H17 3.1653 no 3_665
H5 H17 3.5535 no 4_565
H10 C12 3.2128 no 6_555
H10 C13 3.3648 no 6_555
H10 H12 2.4989 no 6_555
H10 H13 2.8136 no 6_555
H11 C3 3.1985 no 6_545
H11 C4 3.1078 no 6_545
H11 C16 3.5779 no 4_555
H11 H3 3.3038 no 6_545
H11 H4 3.4182 no 4_565
H11 H4 3.1522 no 6_545
H11 H13 2.8626 no 6_555
H11 H16 2.6829 no 4_555
H12 C1 3.2557 no 6_545
H12 C2 2.9822 no 6_545
H12 C3 3.1779 no 6_545
H12 C7 3.5199 no 5_445
H12 C9 3.4931 no 6_545
H12 C10 2.9232 no 6_545
H12 C16 3.2986 no 4_555
H12 H3 3.3624 no 6_545
H12 H10 2.4989 no 6_545
H12 H16 2.5558 no 4_555
H12 H17 3.2873 no 4_555
H13 C4 3.5191 no 1_545
H13 C5 3.5337 no 1_545
H13 C10 3.3120 no 6_545
H13 C11 3.3365 no 6_545
H13 C18 3.4868 no 7_555
H13 H3 3.0543 no 7_555
H13 H4 3.1558 no 1_545
H13 H5 3.1952 no 1_545
H13 H10 2.8136 no 6_545
H13 H11 2.8626 no 6_545
H13 H18 3.5191 no 7_555
H13 H19 3.4066 no 5_445
H16 C3 3.2360 no 7_555
H16 C11 3.0065 no 4_554
H16 C12 2.9402 no 4_554
H16 H3 2.6833 no 7_555
H16 H4 3.5334 no 1_545
H16 H11 2.6829 no 4_554
H16 H12 2.5558 no 4_554
H17 C5 3.0916 no 3_665
H17 C5 3.4628 no 4_564
H17 C6 3.1439 no 3_665
H17 C11 3.5640 no 7_555
H17 C12 3.3406 no 4_554
H17 H5 3.1653 no 3_665
H17 H5 3.5535 no 4_564
H17 H12 3.2873 no 4_554
H18 C2 3.0643 no 3_665
H18 C3 2.8783 no 3_665
H18 C4 2.9631 no 3_665
H18 C5 3.2651 no 3_665
H18 C6 3.4610 no 3_665
H18 C7 3.3174 no 3_665
H18 C13 3.5988 no 7_555
H18 C19 3.4474 no 3_665
H18 H3 3.2722 no 3_665
H18 H4 3.3840 no 3_665
H18 H13 3.5191 no 7_555
H18 H19 2.5954 no 3_665
H19 C18 3.3055 no 3_665
H19 C19 3.5575 no 3_665
H19 H13 3.4066 no 5_555
H19 H18 2.5954 no 3_665
H19 H19 3.1069 no 3_665

loop_
_geom_torsion_atom_site_label_1
_geom_torsion_atom_site_label_2
_geom_torsion_atom_site_label_3
_geom_torsion_atom_site_label_4
_geom_torsion
_geom_torsion_publ_flag
_geom_torsion_site_symmetry_1
_geom_torsion_site_symmetry_3
_geom_torsion_site_symmetry_4
C14 N1 C15 C16 179.24(12) no . . .
C14 N1 C15 C20 0.1(3) no . . .
C15 N1 C14 C9 -1.7(3) no . . .
C15 N1 C14 C13 178.67(12) no . . .
C1 C1 C2 C3 179.5(2) no 2_655 . .
C1 C1 C2 C7 -0.8(3) no 2_655 . .
C2 C1 C1 C2 1.0(3) no . 2_655 2_655
C2 C1 C1 C8 -176.33(17) no . 2_655 2_655
C1 C1 C8 C9 67.7(3) no 2_655 . .
C1 C1 C8 C20 -114.5(2) no 2_655 . .
C8 C1 C1 C2 -176.33(18) no . 2_655 2_655
C8 C1 C1 C8 6.3(4) no . 2_655 2_655
C2 C1 C8 C9 -109.3(2) no . . .
C2 C1 C8 C20 68.6(3) no . . .
C8 C1 C2 C3 -3.0(4) no . . .
C8 C1 C2 C7 176.62(17) no . . .
C1 C2 C3 C4 -179.9(2) no . . .
C1 C2 C7 C2 0.30(17) no . . 2_655
C1 C2 C7 C6 -179.70(10) no . . .
C3 C2 C7 C2 -179.98(15) no . . 2_655
C3 C2 C7 C6 0.0(3) no . . .
C7 C2 C3 C4 0.5(3) no . . .
C2 C3 C4 C5 -0.6(4) no . . .
C3 C4 C5 C6 0.2(4) no . . .
C4 C5 C6 C5 -179.71(15) no . . 2_655
C4 C5 C6 C7 0.3(3) no . . .
C5 C6 C7 C2 -0.43(11) no . . .
C5 C6 C7 C2 179.57(11) no . . 2_655
C5 C6 C7 C2 179.57(11) no 2_655 . .
C5 C6 C7 C2 -0.43(11) no 2_655 . 2_655
C1 C8 C9 C10 0.4(3) no . . .
C1 C8 C9 C14 178.76(12) no . . .
C1 C8 C20 C15 179.79(12) no . . .
C1 C8 C20 C19 0.7(3) no . . .
C9 C8 C20 C15 -2.4(2) no . . .
C9 C8 C20 C19 178.52(13) no . . .
C20 C8 C9 C10 -177.43(13) no . . .
C20 C8 C9 C14 0.9(2) no . . .
C8 C9 C10 C11 178.41(14) no . . .
C8 C9 C14 N1 1.3(3) no . . .
C8 C9 C14 C13 -179.16(13) no . . .
C10 C9 C14 N1 179.66(13) no . . .
C10 C9 C14 C13 -0.8(2) no . . .
C14 C9 C10 C11 0.1(3) no . . .
C9 C10 C11 C12 0.4(3) no . . .
C10 C11 C12 C13 -0.3(3) no . . .
C11 C12 C13 C14 -0.4(3) no . . .
C12 C13 C14 N1 -179.46(14) no . . .
C12 C13 C14 C9 0.9(3) no . . .
N1 C15 C16 C17 179.38(14) no . . .
N1 C15 C20 C8 2.0(3) no . . .
N1 C15 C20 C19 -178.88(13) no . . .
C16 C15 C20 C8 -177.16(13) no . . .
C16 C15 C20 C19 2.0(2) no . . .
C20 C15 C16 C17 -1.5(3) no . . .
C15 C16 C17 C18 0.1(3) no . . .
C16 C17 C18 C19 0.8(3) no . . .
C17 C18 C19 C20 -0.1(3) no . . .
C18 C19 C20 C8 177.88(15) no . . .
C18 C19 C20 C15 -1.2(3) no . . .
